data_7233075
loop_
_publ_author_name
'Wu, Qi'
'Shao, Pan-Lin'
'He, Yun'

_publ_section_title
;
 Synthesis of 1,4,5,6-tetrahydropyridazines and pyridazines via
 transition-metal-free (4 + 2) cycloaddition of alkoxyallenes with
 1,2-diaza-1,3-dienes
;
_journal_issue 37
_journal_name_full 'RSC Advances'
_journal_page_first 21507
_journal_paper_doi 10.1039/C9RA02712B
_journal_volume 9
_journal_year 2019
_chemical_formula_moiety 'C25 H22 N2 O2'
_chemical_formula_sum 'C25 H22 N2 O2'
_chemical_formula_weight 382.44
_chemical_name_systematic (6-(benzyloxy)-5-methylene-3-phenyl-5,6-dihydropyridazin-1(4H)-yl)(phenyl)methanone
_space_group_crystal_system monoclinic
_space_group_IT_number 14
_space_group_name_Hall '-P 2yn'
_space_group_name_H-M_alt 'P 1 21/n 1'
_symmetry_space_group_name_Hall '-P 2yn'
_symmetry_space_group_name_H-M 'P 1 21/n 1'
_atom_sites_solution_hydrogens mixed
_atom_sites_solution_primary dual
_audit_block_doi 10.5517/ccdc.csd.cc21y7hr
_audit_creation_date 2017-03-08
_audit_creation_method
;
Olex2 1.2-alpha
(compiled 2017.03.02 svn.r3394 for OlexSys, GUI svn.r5324)
;
_audit_update_record
;
2019-03-22 deposited with the CCDC.    2019-07-05 downloaded from the CCDC.
;
_cell_angle_alpha 90
_cell_angle_beta 98.776(5)
_cell_angle_gamma 90
_cell_formula_units_Z 4
_cell_length_a 10.3661(5)
_cell_length_b 10.1971(5)
_cell_length_c 19.6351(9)
_cell_measurement_reflns_used 2138
_cell_measurement_temperature 292(2)
_cell_measurement_theta_max 25.7610
_cell_measurement_theta_min 3.9640
_cell_volume 2051.21(17)
_computing_molecular_graphics 'Olex2 (Dolomanov et al., 2009)'
_computing_publication_material 'Olex2 (Dolomanov et al., 2009)'
_computing_structure_refinement 'ShelXL (Sheldrick, 2015)'
_computing_structure_solution 'ShelXT (Sheldrick, 2015)'
_diffrn_ambient_temperature 292(2)
_diffrn_detector_area_resol_mean 16.0892
_diffrn_measured_fraction_theta_full 0.998
_diffrn_measured_fraction_theta_max 0.998
_diffrn_measurement_device_type 'SuperNova, Single source at offset, Eos'
_diffrn_measurement_method '\w scans'
_diffrn_radiation_type MoK\a
_diffrn_radiation_wavelength 0.71073
_diffrn_reflns_av_R_equivalents 0.0215
_diffrn_reflns_av_unetI/netI 0.0423
_diffrn_reflns_Laue_measured_fraction_full 0.998
_diffrn_reflns_Laue_measured_fraction_max 0.998
_diffrn_reflns_limit_h_max 12
_diffrn_reflns_limit_h_min -12
_diffrn_reflns_limit_k_max 12
_diffrn_reflns_limit_k_min -9
_diffrn_reflns_limit_l_max 24
_diffrn_reflns_limit_l_min -21
_diffrn_reflns_number 8062
_diffrn_reflns_point_group_measured_fraction_full 0.998
_diffrn_reflns_point_group_measured_fraction_max 0.998
_diffrn_reflns_theta_full 25.242
_diffrn_reflns_theta_max 26.370
_diffrn_reflns_theta_min 3.459
_diffrn_source 'micro-focus sealed X-ray tube'
_exptl_absorpt_coefficient_mu 0.079
_exptl_absorpt_correction_T_max 1.00000
_exptl_absorpt_correction_T_min 0.86012
_exptl_absorpt_correction_type multi-scan
_exptl_absorpt_process_details
;
CrysAlisPro 1.171.38.41k (Rigaku Oxford Diffraction, 2015)
Empirical absorption correction using spherical harmonics,
 implemented in SCALE3 ABSPACK scaling algorithm.
;
_exptl_crystal_colour Colorless
_exptl_crystal_density_diffrn 1.238
_exptl_crystal_description Block
_exptl_crystal_F_000 808
_exptl_crystal_recrystallization_method 'Re-crystallisation from solvent: Ethyl acetate'
_exptl_crystal_size_max 0.31
_exptl_crystal_size_mid 0.28
_exptl_crystal_size_min 0.25
_refine_diff_density_max 0.214
_refine_diff_density_min -0.301
_refine_diff_density_rms 0.071
_refine_ls_extinction_method none
_refine_ls_goodness_of_fit_ref 1.101
_refine_ls_hydrogen_treatment mixed
_refine_ls_matrix_type full
_refine_ls_number_parameters 270
_refine_ls_number_reflns 4182
_refine_ls_number_restraints 0
_refine_ls_restrained_S_all 1.101
_refine_ls_R_factor_all 0.0916
_refine_ls_R_factor_gt 0.0574
_refine_ls_shift/su_max 0.000
_refine_ls_shift/su_mean 0.000
_refine_ls_structure_factor_coef Fsqd
_refine_ls_weighting_details 'w=1/[\s^2^(Fo^2^)+(0.0535P)^2^+0.3902P] where P=(Fo^2^+2Fc^2^)/3'
_refine_ls_weighting_scheme calc
_refine_ls_wR_factor_gt 0.1259
_refine_ls_wR_factor_ref 0.1517
_reflns_Friedel_coverage 0.000
_reflns_number_gt 2764
_reflns_number_total 4182
_reflns_threshold_expression 'I > 2\s(I)'
_cod_data_source_file c9ra02712b2.cif
_cod_data_source_block c25h22n2o2
_cod_database_code 7233075
_shelx_shelxl_version_number 2014/7
_shelx_space_group_comment
;
The symmetry employed for this shelxl refinement is uniquely defined
by the following loop, which should always be used as a source of
symmetry information in preference to the above space-group names.
They are only intended as comments.
;
_oxdiff_exptl_absorpt_empirical_full_min 0.810
_oxdiff_exptl_absorpt_empirical_full_max 1.149
_oxdiff_exptl_absorpt_empirical_details
;
Empirical correction (ABSPACK) includes:
- Absorption correction using spherical harmonics
- Frame scaling
;
_olex2_refinement_description
;
1. Fixed Uiso
 At 1.2 times of:
  All C(H) groups, All C(H,H) groups
2.a Ternary CH refined with riding coordinates:
 C009(H009)
2.b Secondary CH2 refined with riding coordinates:
 C00E(H00B,H00C), C00K(H00E,H00K)
2.c Aromatic/amide H refined with riding coordinates:
 C00A(H00A), C00D(H00D), C00F(H00F), C00G(H00G), C00H(H00H), C00I(H00I),
 C00J(H00J), C00L(H00L), C00N(H00O), C00O(H00P), C00P(H00Q), C00Q(H00R),
 C00R(H00S), C00S(H00T), C00T(H00U)
;
_olex2_submission_special_instructions 'No special instructions were received'

loop_
_space_group_symop_operation_xyz
'x, y, z'
'-x+1/2, y+1/2, -z+1/2'
'-x, -y, -z'
'x-1/2, -y-1/2, z-1/2'

loop_
_atom_site_label
_atom_site_type_symbol
_atom_site_fract_x
_atom_site_fract_y
_atom_site_fract_z
_atom_site_U_iso_or_equiv
_atom_site_adp_type
_atom_site_occupancy
_atom_site_site_symmetry_order
_atom_site_calc_flag
_atom_site_refinement_flags_posn
O001 O 0.48464(14) 0.53539(16) 0.62718(7) 0.0575(4) Uani 1 1 d .
O002 O 0.67095(15) 0.83061(15) 0.67177(7) 0.0606(4) Uani 1 1 d .
N003 N 0.57840(15) 0.68423(16) 0.78692(7) 0.0414(4) Uani 1 1 d .
N004 N 0.58782(15) 0.64192(16) 0.72042(8) 0.0432(4) Uani 1 1 d .
C005 C 0.49510(18) 0.55614(19) 0.68944(10) 0.0418(5) Uani 1 1 d .
C006 C 0.65883(19) 0.78764(19) 0.89115(10) 0.0439(5) Uani 1 1 d .
C007 C 0.41417(18) 0.4834(2) 0.73331(10) 0.0435(5) Uani 1 1 d .
C008 C 0.67751(18) 0.73952(19) 0.82220(10) 0.0425(5) Uani 1 1 d .
C009 C 0.69131(19) 0.6953(2) 0.68466(10) 0.0484(5) Uani 1 1 d .
H009 H 0.6960 0.6473 0.6418 0.058 Uiso 1 1 calc R
C00A C 0.4650(2) 0.4334(2) 0.79742(10) 0.0504(5) Uani 1 1 d .
H00A H 0.5506 0.4522 0.8165 0.061 Uiso 1 1 calc R
C00B C 0.6198(2) 0.8632(2) 0.54754(11) 0.0502(5) Uani 1 1 d .
C00C C 0.81517(19) 0.6825(2) 0.73353(11) 0.0519(5) Uani 1 1 d .
C00D C 0.7518(2) 0.8645(2) 0.93079(11) 0.0571(6) Uani 1 1 d .
H00D H 0.8284 0.8863 0.9141 0.069 Uiso 1 1 calc R
C00E C 0.8088(2) 0.7555(2) 0.79895(11) 0.0566(6) Uani 1 1 d .
H00B H 0.8250 0.8479 0.7920 0.068 Uiso 1 1 calc R
H00C H 0.8765 0.7234 0.8347 0.068 Uiso 1 1 calc R
C00F C 0.5460(2) 0.7559(2) 0.91800(11) 0.0558(6) Uani 1 1 d .
H00F H 0.4828 0.7035 0.8925 0.067 Uiso 1 1 calc R
C00G C 0.5903(2) 0.7661(2) 0.49920(13) 0.0629(6) Uani 1 1 d .
H00G H 0.5396 0.6952 0.5088 0.075 Uiso 1 1 calc R
C00H C 0.2864(2) 0.4535(2) 0.70543(13) 0.0621(6) Uani 1 1 d .
H00H H 0.2514 0.4850 0.6621 0.075 Uiso 1 1 calc R
C00I C 0.7318(3) 0.9092(2) 0.99509(12) 0.0690(7) Uani 1 1 d .
H00I H 0.7949 0.9604 1.0213 0.083 Uiso 1 1 calc R
C00J C 0.3891(3) 0.3557(2) 0.83300(13) 0.0680(7) Uani 1 1 d .
H00J H 0.4242 0.3217 0.8758 0.082 Uiso 1 1 calc R
C00K C 0.5702(2) 0.8612(3) 0.61535(11) 0.0643(6) Uani 1 1 d .
H00E H 0.5333 0.9462 0.6233 0.077 Uiso 1 1 calc R
H00K H 0.5011 0.7965 0.6135 0.077 Uiso 1 1 calc R
C00L C 0.5267(2) 0.8011(3) 0.98148(11) 0.0672(7) Uani 1 1 d .
H00L H 0.4505 0.7795 0.9985 0.081 Uiso 1 1 calc R
C00M C 0.9138(3) 0.6111(3) 0.72029(18) 0.0738(8) Uani 1 1 d .
C00N C 0.6350(2) 0.7725(3) 0.43666(13) 0.0713(7) Uani 1 1 d .
H00O H 0.6137 0.7062 0.4044 0.086 Uiso 1 1 calc R
C00O C 0.2627(3) 0.3285(3) 0.80575(17) 0.0805(9) Uani 1 1 d .
H00P H 0.2117 0.2771 0.8303 0.097 Uiso 1 1 calc R
C00P C 0.6964(3) 0.9657(2) 0.53214(13) 0.0727(7) Uani 1 1 d .
H00Q H 0.7182 1.0320 0.5644 0.087 Uiso 1 1 calc R
C00Q C 0.7102(3) 0.8751(3) 0.42179(13) 0.0751(8) Uani 1 1 d .
H00R H 0.7400 0.8792 0.3795 0.090 Uiso 1 1 calc R
C00R C 0.6194(3) 0.8781(3) 1.02002(12) 0.0708(7) Uani 1 1 d .
H00S H 0.6057 0.9090 1.0629 0.085 Uiso 1 1 calc R
C00S C 0.7413(3) 0.9719(3) 0.46978(15) 0.0872(9) Uani 1 1 d .
H00T H 0.7930 1.0420 0.4602 0.105 Uiso 1 1 calc R
C00T C 0.2108(2) 0.3767(3) 0.74232(17) 0.0808(9) Uani 1 1 d .
H00U H 0.1248 0.3578 0.7239 0.097 Uiso 1 1 calc R
H00M H 0.913(2) 0.570(3) 0.6760(13) 0.080(8) Uiso 1 1 d .
H00N H 0.995(3) 0.605(3) 0.7546(14) 0.104(10) Uiso 1 1 d .

loop_
_atom_site_aniso_label
_atom_site_aniso_U_11
_atom_site_aniso_U_22
_atom_site_aniso_U_33
_atom_site_aniso_U_23
_atom_site_aniso_U_13
_atom_site_aniso_U_12
O001 0.0645(9) 0.0656(10) 0.0408(8) -0.0058(7) 0.0031(7) -0.0100(8)
O002 0.0798(11) 0.0489(9) 0.0534(9) 0.0060(7) 0.0113(8) -0.0049(8)
N003 0.0420(9) 0.0433(9) 0.0380(8) -0.0035(7) 0.0040(7) -0.0026(8)
N004 0.0411(9) 0.0491(10) 0.0398(8) -0.0031(8) 0.0073(7) -0.0083(8)
C005 0.0389(10) 0.0411(11) 0.0441(11) -0.0018(9) 0.0023(8) 0.0025(9)
C006 0.0465(11) 0.0401(11) 0.0417(10) 0.0031(9) -0.0036(9) -0.0012(10)
C007 0.0391(10) 0.0395(11) 0.0526(11) -0.0094(9) 0.0090(9) -0.0015(9)
C008 0.0414(10) 0.0398(11) 0.0450(11) 0.0032(9) 0.0023(9) -0.0034(9)
C009 0.0530(12) 0.0459(12) 0.0486(11) -0.0007(10) 0.0155(10) -0.0062(11)
C00A 0.0526(12) 0.0471(12) 0.0530(12) -0.0012(10) 0.0125(10) -0.0015(11)
C00B 0.0515(12) 0.0442(12) 0.0547(12) 0.0087(10) 0.0075(10) 0.0008(11)
C00C 0.0424(11) 0.0523(13) 0.0632(13) -0.0002(11) 0.0142(10) -0.0117(11)
C00D 0.0591(13) 0.0549(13) 0.0535(12) -0.0019(11) -0.0036(10) -0.0085(12)
C00E 0.0445(12) 0.0665(15) 0.0578(13) -0.0031(11) 0.0041(10) -0.0124(11)
C00F 0.0547(13) 0.0635(14) 0.0482(12) -0.0076(11) 0.0044(10) -0.0076(12)
C00G 0.0609(14) 0.0514(14) 0.0742(16) -0.0014(12) 0.0033(12) -0.0090(12)
C00H 0.0465(12) 0.0648(15) 0.0735(15) -0.0141(13) 0.0042(11) -0.0066(12)
C00I 0.0835(17) 0.0636(15) 0.0536(14) -0.0115(12) -0.0103(12) -0.0137(15)
C00J 0.0850(18) 0.0543(14) 0.0716(15) 0.0009(13) 0.0342(14) -0.0061(14)
C00K 0.0638(14) 0.0655(15) 0.0662(15) 0.0107(13) 0.0185(12) 0.0099(13)
C00L 0.0703(15) 0.0805(18) 0.0515(13) -0.0116(13) 0.0119(11) -0.0061(14)
C00M 0.0531(15) 0.0792(19) 0.091(2) -0.0090(17) 0.0168(15) -0.0036(15)
C00N 0.0727(17) 0.0746(18) 0.0627(15) -0.0150(14) -0.0024(13) 0.0103(15)
C00O 0.086(2) 0.0628(17) 0.106(2) -0.0135(16) 0.0569(18) -0.0193(16)
C00P 0.102(2) 0.0569(15) 0.0606(15) -0.0017(12) 0.0175(14) -0.0235(15)
C00Q 0.0737(17) 0.097(2) 0.0572(15) 0.0087(15) 0.0171(13) 0.0133(17)
C00R 0.0913(19) 0.0718(17) 0.0470(13) -0.0112(12) 0.0031(13) -0.0009(16)
C00S 0.104(2) 0.084(2) 0.0782(18) 0.0138(17) 0.0276(16) -0.0317(18)
C00T 0.0467(13) 0.0768(19) 0.123(2) -0.0281(18) 0.0263(16) -0.0206(14)

loop_
_atom_type_symbol
_atom_type_description
_atom_type_scat_dispersion_real
_atom_type_scat_dispersion_imag
_atom_type_scat_source
C C 0.0033 0.0016 'International Tables Vol C Tables 4.2.6.8 and 6.1.1.4'
H H 0.0000 0.0000 'International Tables Vol C Tables 4.2.6.8 and 6.1.1.4'
N N 0.0061 0.0033 'International Tables Vol C Tables 4.2.6.8 and 6.1.1.4'
O O 0.0106 0.0060 'International Tables Vol C Tables 4.2.6.8 and 6.1.1.4'

loop_
_geom_angle_atom_site_label_1
_geom_angle_atom_site_label_2
_geom_angle_atom_site_label_3
_geom_angle
C009 O002 C00K 114.91(18)
C008 N003 N004 118.62(16)
N003 N004 C009 119.52(15)
C005 N004 N003 117.96(15)
C005 N004 C009 122.44(16)
O001 C005 N004 120.03(18)
O001 C005 C007 121.18(18)
N004 C005 C007 118.68(16)
C00D C006 C008 121.62(19)
C00D C006 C00F 118.1(2)
C00F C006 C008 120.27(18)
C00A C007 C005 122.65(17)
C00A C007 C00H 119.0(2)
C00H C007 C005 117.99(19)
N003 C008 C006 115.79(17)
N003 C008 C00E 124.81(18)
C006 C008 C00E 119.39(17)
O002 C009 N004 110.27(16)
O002 C009 H009 111.0
O002 C009 C00C 106.99(18)
N004 C009 H009 111.0
N004 C009 C00C 106.25(16)
C00C C009 H009 111.0
C007 C00A H00A 119.8
C00J C00A C007 120.3(2)
C00J C00A H00A 119.8
C00G C00B C00K 122.2(2)
C00P C00B C00G 118.1(2)
C00P C00B C00K 119.6(2)
C009 C00C C00E 111.34(18)
C00M C00C C009 122.9(2)
C00M C00C C00E 125.7(2)
C006 C00D H00D 119.7
C006 C00D C00I 120.6(2)
C00I C00D H00D 119.7
C008 C00E H00B 109.3
C008 C00E H00C 109.3
C00C C00E C008 111.47(17)
C00C C00E H00B 109.3
C00C C00E H00C 109.3
H00B C00E H00C 108.0
C006 C00F H00F 119.6
C00L C00F C006 120.9(2)
C00L C00F H00F 119.6
C00B C00G H00G 119.6
C00B C00G C00N 120.8(2)
C00N C00G H00G 119.6
C007 C00H H00H 120.0
C007 C00H C00T 119.9(2)
C00T C00H H00H 120.0
C00D C00I H00I 119.9
C00R C00I C00D 120.2(2)
C00R C00I H00I 119.9
C00A C00J H00J 119.8
C00O C00J C00A 120.4(3)
C00O C00J H00J 119.8
O002 C00K C00B 112.35(17)
O002 C00K H00E 109.1
O002 C00K H00K 109.1
C00B C00K H00E 109.1
C00B C00K H00K 109.1
H00E C00K H00K 107.9
C00F C00L H00L 119.8
C00F C00L C00R 120.3(2)
C00R C00L H00L 119.8
C00C C00M H00M 121.3(15)
C00C C00M H00N 120.4(17)
H00M C00M H00N 118(2)
C00G C00N H00O 119.7
C00Q C00N C00G 120.5(2)
C00Q C00N H00O 119.7
C00J C00O H00P 119.9
C00J C00O C00T 120.2(2)
C00T C00O H00P 119.9
C00B C00P H00Q 119.5
C00B C00P C00S 121.0(2)
C00S C00P H00Q 119.5
C00N C00Q H00R 120.4
C00N C00Q C00S 119.3(2)
C00S C00Q H00R 120.4
C00I C00R C00L 119.8(2)
C00I C00R H00S 120.1
C00L C00R H00S 120.1
C00P C00S H00T 119.9
C00Q C00S C00P 120.2(3)
C00Q C00S H00T 119.9
C00H C00T H00U 119.9
C00O C00T C00H 120.2(2)
C00O C00T H00U 119.9

loop_
_geom_bond_atom_site_label_1
_geom_bond_atom_site_label_2
_geom_bond_distance
O001 C005 1.229(2)
O002 C009 1.413(2)
O002 C00K 1.436(3)
N003 N004 1.393(2)
N003 C008 1.279(2)
N004 C005 1.371(2)
N004 C009 1.473(2)
C005 C007 1.489(3)
C006 C008 1.480(3)
C006 C00D 1.386(3)
C006 C00F 1.392(3)
C007 C00A 1.386(3)
C007 C00H 1.388(3)
C008 C00E 1.509(3)
C009 H009 0.9800
C009 C00C 1.487(3)
C00A H00A 0.9300
C00A C00J 1.378(3)
C00B C00G 1.374(3)
C00B C00K 1.499(3)
C00B C00P 1.374(3)
C00C C00E 1.495(3)
C00C C00M 1.313(3)
C00D H00D 0.9300
C00D C00I 1.388(3)
C00E H00B 0.9700
C00E H00C 0.9700
C00F H00F 0.9300
C00F C00L 1.372(3)
C00G H00G 0.9300
C00G C00N 1.378(3)
C00H H00H 0.9300
C00H C00T 1.388(3)
C00I H00I 0.9300
C00I C00R 1.368(3)
C00J H00J 0.9300
C00J C00O 1.367(4)
C00K H00E 0.9700
C00K H00K 0.9700
C00L H00L 0.9300
C00L C00R 1.375(3)
C00M H00M 0.96(2)
C00M H00N 1.00(3)
C00N H00O 0.9300
C00N C00Q 1.362(4)
C00O H00P 0.9300
C00O C00T 1.370(4)
C00P H00Q 0.9300
C00P C00S 1.376(3)
C00Q H00R 0.9300
C00Q C00S 1.369(4)
C00R H00S 0.9300
C00S H00T 0.9300
C00T H00U 0.9300
